data_7021372
loop_
_publ_author_name
'Suttil, James A.'
'Shaw, Miranda F.'
'McGuinness, David S.'
'Gardiner, Michael G.'
'Evans, Stephen J.'

_publ_section_title
;
 Synthesis of Ti(iv) complexes of donor-functionalised phenoxy-imine
 tridentates and their evaluation in ethylene oligomerisation and
 polymerisation.
;
_journal_issue 25
_journal_name_full 'Dalton transactions (Cambridge, England : 2003)'
_journal_page_first 9129
_journal_page_last 9138
_journal_paper_doi 10.1039/c3dt32465f
_journal_volume 42
_journal_year 2013
_chemical_formula_sum 'C24 H34 Cl4 N2 O4 Ti'
_chemical_formula_weight 604.23
_chemical_name_systematic
;
?
;
_space_group_IT_number 2
_symmetry_cell_setting triclinic
_symmetry_Int_Tables_number 2
_symmetry_space_group_name_Hall '-P 1'
_symmetry_space_group_name_H-M 'P -1'
_atom_sites_solution_hydrogens geom
_atom_sites_solution_primary direct
_atom_sites_solution_secondary difmap
_audit_creation_method SHELXL-97
_cell_angle_alpha 86.070(5)
_cell_angle_beta 67.242(6)
_cell_angle_gamma 67.192(6)
_cell_formula_units_Z 1
_cell_length_a 8.3590(9)
_cell_length_b 9.5330(5)
_cell_length_c 10.1630(5)
_cell_measurement_reflns_used 8824
_cell_measurement_temperature 100(2)
_cell_measurement_theta_max 27.04
_cell_measurement_theta_min 2.89
_cell_volume 685.24(10)
_computing_cell_refinement XDS
_computing_data_collection BLU-ICE
_computing_data_reduction XDS
_computing_molecular_graphics
;
'X-SEED (Barbour, 2008) and ORTEPIII (Farrugia, 1998)'
;
_computing_publication_material 'WinGX (Farrugia, 1999)'
_computing_structure_refinement 'SHELXL-97 (Sheldrick, 1997)'
_computing_structure_solution 'SHELXS-97 (Sheldrick, 1990)'
_diffrn_ambient_temperature 100(2)
_diffrn_detector_area_resol_mean 'ADSC Q210'
_diffrn_measured_fraction_theta_full 0.894
_diffrn_measured_fraction_theta_max 0.894
_diffrn_measurement_device_type '3-BM1 Australian Synchrotron'
_diffrn_measurement_method Rotation
_diffrn_radiation_monochromator Si<111>
_diffrn_radiation_source 'synchrotron BM'
_diffrn_radiation_type Synchrotron
_diffrn_radiation_wavelength 0.70839
_diffrn_reflns_av_R_equivalents 0.0204
_diffrn_reflns_av_unetI/netI 0.0176
_diffrn_reflns_limit_h_max 9
_diffrn_reflns_limit_h_min -9
_diffrn_reflns_limit_k_max 10
_diffrn_reflns_limit_k_min -10
_diffrn_reflns_limit_l_max 10
_diffrn_reflns_limit_l_min -10
_diffrn_reflns_number 7522
_diffrn_reflns_theta_full 24.00
_diffrn_reflns_theta_max 24.00
_diffrn_reflns_theta_min 2.89
_exptl_absorpt_coefficient_mu 0.735
_exptl_absorpt_correction_type none
_exptl_crystal_colour red
_exptl_crystal_density_diffrn 1.464
_exptl_crystal_density_method 'not measured'
_exptl_crystal_description prism
_exptl_crystal_F_000 314
_exptl_crystal_size_max 0.10
_exptl_crystal_size_mid 0.02
_exptl_crystal_size_min 0.02
_refine_diff_density_max 0.234
_refine_diff_density_min -0.282
_refine_diff_density_rms 0.045
_refine_ls_extinction_method none
_refine_ls_goodness_of_fit_ref 1.105
_refine_ls_hydrogen_treatment mixed
_refine_ls_matrix_type full
_refine_ls_number_parameters 163
_refine_ls_number_reflns 1945
_refine_ls_number_restraints 0
_refine_ls_restrained_S_all 1.105
_refine_ls_R_factor_all 0.0290
_refine_ls_R_factor_gt 0.0281
_refine_ls_shift/su_max 0.001
_refine_ls_shift/su_mean 0.000
_refine_ls_structure_factor_coef Fsqd
_refine_ls_weighting_details 'calc w=1/[\s^2^(Fo^2^)+(0.0229P)^2^+0.6376P] where P=(Fo^2^+2Fc^2^)/3'
_refine_ls_weighting_scheme calc
_refine_ls_wR_factor_gt 0.0673
_refine_ls_wR_factor_ref 0.0677
_reflns_number_gt 1869
_reflns_number_total 1945
_reflns_threshold_expression >2sigma(I)
_cod_data_source_file c3dt32465f.txt
_cod_data_source_block d:\as12js23\new\
_cod_original_cell_volume 685.24(9)
_cod_database_code 7021372

loop_
_symmetry_equiv_pos_as_xyz
'x, y, z'
'-x, -y, -z'

loop_
_atom_site_label
_atom_site_type_symbol
_atom_site_fract_x
_atom_site_fract_y
_atom_site_fract_z
_atom_site_U_iso_or_equiv
_atom_site_adp_type
_atom_site_occupancy
_atom_site_symmetry_multiplicity
_atom_site_calc_flag
_atom_site_refinement_flags
Ti1 Ti 0.5000 0.0000 0.5000 0.01324(15) Uani 1 2 d S
Cl1 Cl 0.23438(6) 0.17932(5) 0.46123(5) 0.01826(15) Uani 1 1 d .
Cl2 Cl 0.34137(6) 0.07097(5) 0.74874(5) 0.01738(15) Uani 1 1 d .
O1 O 0.40181(17) -0.15183(14) 0.51500(14) 0.0158(3) Uani 1 1 d .
O2 O 0.54879(18) -0.30295(15) 0.02968(15) 0.0211(3) Uani 1 1 d .
N1 N 0.2773(2) -0.20608(18) 0.32112(17) 0.0146(3) Uani 1 1 d .
H1 H 0.325(3) -0.154(3) 0.343(2) 0.021 Uiso 1 1 d .
C1 C 0.3591(2) -0.2637(2) 0.5857(2) 0.0140(4) Uani 1 1 d .
C2 C 0.2780(2) -0.3409(2) 0.5329(2) 0.0143(4) Uani 1 1 d .
C3 C 0.2317(3) -0.4590(2) 0.6078(2) 0.0183(4) Uani 1 1 d .
H3 H 0.1760 -0.5103 0.5735 0.022 Uiso 1 1 calc R
C4 C 0.2655(3) -0.5011(2) 0.7294(2) 0.0201(4) Uani 1 1 d .
H4 H 0.2346 -0.5813 0.7786 0.024 Uiso 1 1 calc R
C5 C 0.3461(3) -0.4243(2) 0.7797(2) 0.0191(4) Uani 1 1 d .
H5 H 0.3695 -0.4530 0.8640 0.023 Uiso 1 1 calc R
C6 C 0.3926(3) -0.3076(2) 0.7097(2) 0.0175(4) Uani 1 1 d .
H6 H 0.4474 -0.2571 0.7459 0.021 Uiso 1 1 calc R
C7 C 0.2407(2) -0.3064(2) 0.4058(2) 0.0145(4) Uani 1 1 d .
H7 H 0.1830 -0.3633 0.3814 0.017 Uiso 1 1 calc R
C8 C 0.2281(3) -0.1629(2) 0.1937(2) 0.0163(4) Uani 1 1 d .
C9 C 0.1653(3) -0.2774(2) 0.1526(2) 0.0193(4) Uani 1 1 d .
H9A H 0.0538 -0.2798 0.2328 0.029 Uiso 1 1 calc R
H9B H 0.2675 -0.3792 0.1298 0.029 Uiso 1 1 calc R
H9C H 0.1341 -0.2468 0.0686 0.029 Uiso 1 1 calc R
C10 C 0.0706(3) -0.0026(2) 0.2346(2) 0.0206(4) Uani 1 1 d .
H10A H 0.1151 0.0683 0.2607 0.031 Uiso 1 1 calc R
H10B H -0.0394 -0.0053 0.3163 0.031 Uiso 1 1 calc R
H10C H 0.0354 0.0318 0.1529 0.031 Uiso 1 1 calc R
C11 C 0.4022(3) -0.1553(2) 0.0721(2) 0.0172(4) Uani 1 1 d .
H11A H 0.3700 -0.1140 -0.0105 0.021 Uiso 1 1 calc R
H11B H 0.4452 -0.0858 0.1044 0.021 Uiso 1 1 calc R
C12 C 0.7212(3) -0.2980(2) -0.0709(2) 0.0251(5) Uani 1 1 d .
H12A H 0.8191 -0.4018 -0.0977 0.038 Uiso 1 1 calc R
H12B H 0.7600 -0.2347 -0.0277 0.038 Uiso 1 1 calc R
H12C H 0.7030 -0.2539 -0.1566 0.038 Uiso 1 1 calc R

loop_
_atom_site_aniso_label
_atom_site_aniso_U_11
_atom_site_aniso_U_22
_atom_site_aniso_U_33
_atom_site_aniso_U_23
_atom_site_aniso_U_13
_atom_site_aniso_U_12
Ti1 0.0175(3) 0.0133(3) 0.0135(3) 0.00318(17) -0.00815(19) -0.00879(19)
Cl1 0.0193(2) 0.0181(2) 0.0194(3) 0.00473(18) -0.01017(19) -0.00732(19)
Cl2 0.0216(3) 0.0193(3) 0.0137(3) 0.00215(17) -0.00749(18) -0.01001(19)
O1 0.0206(7) 0.0154(7) 0.0156(7) 0.0044(5) -0.0084(5) -0.0104(5)
O2 0.0195(7) 0.0177(7) 0.0205(8) 0.0038(5) -0.0025(6) -0.0072(6)
N1 0.0168(8) 0.0162(8) 0.0139(9) 0.0013(6) -0.0070(6) -0.0085(7)
C1 0.0146(9) 0.0111(9) 0.0127(10) 0.0017(7) -0.0028(7) -0.0042(7)
C2 0.0127(9) 0.0124(9) 0.0140(10) -0.0010(7) -0.0022(7) -0.0036(7)
C3 0.0186(9) 0.0140(9) 0.0205(11) 0.0007(8) -0.0040(8) -0.0081(8)
C4 0.0215(10) 0.0142(9) 0.0174(11) 0.0049(7) -0.0016(8) -0.0064(8)
C5 0.0231(10) 0.0158(9) 0.0106(10) 0.0017(7) -0.0037(8) -0.0025(8)
C6 0.0199(10) 0.0153(9) 0.0147(11) -0.0014(7) -0.0061(8) -0.0045(8)
C7 0.0129(9) 0.0132(9) 0.0161(11) -0.0015(7) -0.0038(7) -0.0051(7)
C8 0.0195(10) 0.0163(9) 0.0163(11) 0.0028(7) -0.0099(8) -0.0076(8)
C9 0.0226(10) 0.0203(10) 0.0192(11) 0.0009(8) -0.0105(8) -0.0102(8)
C10 0.0225(10) 0.0174(10) 0.0236(12) 0.0028(8) -0.0119(8) -0.0066(8)
C11 0.0220(10) 0.0161(9) 0.0151(11) 0.0048(7) -0.0091(8) -0.0078(8)
C12 0.0249(11) 0.0266(11) 0.0211(11) 0.0022(8) -0.0023(9) -0.0139(9)

loop_
_atom_type_symbol
_atom_type_description
_atom_type_scat_dispersion_real
_atom_type_scat_dispersion_imag
_atom_type_scat_source
C C 0.0033 0.0016 'International Tables Vol C Tables 4.2.6.8 and 6.1.1.4'
H H 0.0000 0.0000 'International Tables Vol C Tables 4.2.6.8 and 6.1.1.4'
N N 0.0061 0.0033 'International Tables Vol C Tables 4.2.6.8 and 6.1.1.4'
O O 0.0106 0.0060 'International Tables Vol C Tables 4.2.6.8 and 6.1.1.4'
Cl Cl 0.1484 0.1585 'International Tables Vol C Tables 4.2.6.8 and 6.1.1.4'
Ti Ti 0.2776 0.4457 'International Tables Vol C Tables 4.2.6.8 and 6.1.1.4'

loop_
_geom_angle_atom_site_label_1
_geom_angle_atom_site_label_2
_geom_angle_atom_site_label_3
_geom_angle
_geom_angle_site_symmetry_1
_geom_angle_site_symmetry_3
O1 Ti1 O1 180.0 2_656 .
O1 Ti1 Cl2 88.70(4) 2_656 .
O1 Ti1 Cl2 91.30(4) . .
O1 Ti1 Cl2 91.30(4) 2_656 2_656
O1 Ti1 Cl2 88.70(4) . 2_656
Cl2 Ti1 Cl2 180.000(1) . 2_656
O1 Ti1 Cl1 90.52(4) 2_656 .
O1 Ti1 Cl1 89.48(4) . .
Cl2 Ti1 Cl1 90.487(17) . .
Cl2 Ti1 Cl1 89.513(18) 2_656 .
O1 Ti1 Cl1 89.48(4) 2_656 2_656
O1 Ti1 Cl1 90.52(4) . 2_656
Cl2 Ti1 Cl1 89.513(17) . 2_656
Cl2 Ti1 Cl1 90.487(18) 2_656 2_656
Cl1 Ti1 Cl1 180.000(1) . 2_656
C1 O1 Ti1 148.68(13) . .
C11 O2 C12 111.76(14) . .
C7 N1 C8 126.93(16) . .
C7 N1 H1 117.2(16) . .
C8 N1 H1 115.6(16) . .
O1 C1 C6 122.02(17) . .
O1 C1 C2 118.87(17) . .
C6 C1 C2 119.12(17) . .
C3 C2 C1 119.09(18) . .
C3 C2 C7 117.35(17) . .
C1 C2 C7 123.55(17) . .
C4 C3 C2 121.19(18) . .
C4 C3 H3 119.4 . .
C2 C3 H3 119.4 . .
C3 C4 C5 119.03(18) . .
C3 C4 H4 120.5 . .
C5 C4 H4 120.5 . .
C6 C5 C4 121.5(2) . .
C6 C5 H5 119.3 . .
C4 C5 H5 119.3 . .
C5 C6 C1 120.12(18) . .
C5 C6 H6 119.9 . .
C1 C6 H6 119.9 . .
N1 C7 C2 126.68(17) . .
N1 C7 H7 116.7 . .
C2 C7 H7 116.7 . .
N1 C8 C9 110.96(15) . .
N1 C8 C11 107.37(15) . .
C9 C8 C11 111.48(16) . .
N1 C8 C10 106.50(15) . .
C9 C8 C10 111.39(15) . .
C11 C8 C10 108.93(15) . .
C8 C9 H9A 109.5 . .
C8 C9 H9B 109.5 . .
H9A C9 H9B 109.5 . .
C8 C9 H9C 109.5 . .
H9A C9 H9C 109.5 . .
H9B C9 H9C 109.5 . .
C8 C10 H10A 109.5 . .
C8 C10 H10B 109.5 . .
H10A C10 H10B 109.5 . .
C8 C10 H10C 109.5 . .
H10A C10 H10C 109.5 . .
H10B C10 H10C 109.5 . .
O2 C11 C8 110.12(15) . .
O2 C11 H11A 109.6 . .
C8 C11 H11A 109.6 . .
O2 C11 H11B 109.6 . .
C8 C11 H11B 109.6 . .
H11A C11 H11B 108.2 . .
O2 C12 H12A 109.5 . .
O2 C12 H12B 109.5 . .
H12A C12 H12B 109.5 . .
O2 C12 H12C 109.5 . .
H12A C12 H12C 109.5 . .
H12B C12 H12C 109.5 . .

loop_
_geom_bond_atom_site_label_1
_geom_bond_atom_site_label_2
_geom_bond_distance
_geom_bond_site_symmetry_2
Ti1 O1 1.8936(12) 2_656
Ti1 O1 1.8936(12) .
Ti1 Cl2 2.3563(5) .
Ti1 Cl2 2.3563(5) 2_656
Ti1 Cl1 2.3768(5) .
Ti1 Cl1 2.3768(5) 2_656
O1 C1 1.331(2) .
O2 C11 1.416(2) .
O2 C12 1.425(2) .
N1 C7 1.288(2) .
N1 C8 1.491(3) .
N1 H1 0.84(2) .
C1 C6 1.397(3) .
C1 C2 1.419(3) .
C2 C3 1.411(3) .
C2 C7 1.431(3) .
C3 C4 1.371(3) .
C3 H3 0.9500 .
C4 C5 1.398(3) .
C4 H4 0.9500 .
C5 C6 1.381(3) .
C5 H5 0.9500 .
C6 H6 0.9500 .
C7 H7 0.9500 .
C8 C9 1.523(3) .
C8 C11 1.526(3) .
C8 C10 1.531(3) .
C9 H9A 0.9800 .
C9 H9B 0.9800 .
C9 H9C 0.9800 .
C10 H10A 0.9800 .
C10 H10B 0.9800 .
C10 H10C 0.9800 .
C11 H11A 0.9900 .
C11 H11B 0.9900 .
C12 H12A 0.9800 .
C12 H12B 0.9800 .
C12 H12C 0.9800 .

loop_
_geom_torsion_atom_site_label_1
_geom_torsion_atom_site_label_2
_geom_torsion_atom_site_label_3
_geom_torsion_atom_site_label_4
_geom_torsion
_geom_torsion_site_symmetry_1
O1 Ti1 O1 C1 137(100) 2_656
Cl2 Ti1 O1 C1 -41.8(2) .
Cl2 Ti1 O1 C1 138.2(2) 2_656
Cl1 Ti1 O1 C1 -132.3(2) .
Cl1 Ti1 O1 C1 47.7(2) 2_656
Ti1 O1 C1 C6 -0.6(3) .
Ti1 O1 C1 C2 179.75(15) .
O1 C1 C2 C3 -179.70(16) .
C6 C1 C2 C3 0.6(3) .
O1 C1 C2 C7 0.7(3) .
C6 C1 C2 C7 -179.03(17) .
C1 C2 C3 C4 -0.7(3) .
C7 C2 C3 C4 178.95(17) .
C2 C3 C4 C5 0.5(3) .
C3 C4 C5 C6 -0.1(3) .
C4 C5 C6 C1 0.0(3) .
O1 C1 C6 C5 -179.98(16) .
C2 C1 C6 C5 -0.3(3) .
C8 N1 C7 C2 -175.92(17) .
C3 C2 C7 N1 -178.04(17) .
C1 C2 C7 N1 1.6(3) .
C7 N1 C8 C9 -12.8(2) .
C7 N1 C8 C11 -134.85(18) .
C7 N1 C8 C10 108.6(2) .
C12 O2 C11 C8 -172.62(16) .
N1 C8 C11 O2 66.52(19) .
C9 C8 C11 O2 -55.2(2) .
C10 C8 C11 O2 -178.52(15) .
